data_7033029
loop_
_publ_author_name
'Das, Lakshmi Kanta'
'G\'omez-Garc\'ia, Carlos J'
'Ghosh, Ashutosh'

_publ_section_title
;
 Influence of the central metal ion in controlling the self-assembly and
 magnetic properties of 2D coordination polymers derived from
 [(NiL)2M](2+) nodes (M = Ni, Zn and Cd) (H2L = salen-type di-Schiff base)
 and dicyanamide spacers.
;
_journal_issue 3
_journal_name_full 'Dalton transactions (Cambridge, England : 2003)'
_journal_page_first 1292
_journal_page_last 1302
_journal_paper_doi 10.1039/c4dt02823f
_journal_volume 44
_journal_year 2015
_chemical_formula_sum 'C38 H32 N10 Ni2 O4 Zn'
_chemical_formula_weight 875.53
_chemical_name_systematic
;
 ?
;
_space_group_IT_number 60
_symmetry_cell_setting orthorhombic
_symmetry_space_group_name_Hall '-P 2n 2ab'
_symmetry_space_group_name_H-M 'P b c n'
_atom_sites_solution_hydrogens geom
_atom_sites_solution_primary direct
_atom_sites_solution_secondary difmap
_audit_creation_method SHELXL-97
_cell_angle_alpha 90.00
_cell_angle_beta 90.00
_cell_angle_gamma 90.00
_cell_formula_units_Z 4
_cell_length_a 14.9315(7)
_cell_length_b 19.8367(9)
_cell_length_c 12.5335(6)
_cell_measurement_reflns_used 40281
_cell_measurement_temperature 293(2)
_cell_measurement_theta_max 25.3
_cell_measurement_theta_min 1.7
_cell_volume 3712.3(3)
_computing_cell_refinement 'Bruker SMART'
_computing_data_collection 'Bruker SMART'
_computing_data_reduction 'Bruker SAINT'
_computing_molecular_graphics 'Ortep-3 for Windows (Farrugia, 1997)'
_computing_publication_material 'WINGX V1.80.03'
_computing_structure_refinement 'SHELXL-97 (Sheldrick, 1997)'
_computing_structure_solution 'SHELXS-97 (Sheldrick, 1990)'
_diffrn_ambient_temperature 293(2)
_diffrn_measured_fraction_theta_full 0.999
_diffrn_measured_fraction_theta_max 0.999
_diffrn_measurement_device_type 'CCD area detector'
_diffrn_measurement_method 'phi and omega scans'
_diffrn_radiation_monochromator graphite
_diffrn_radiation_source 'fine-focus sealed tube'
_diffrn_radiation_type MoK\a
_diffrn_radiation_wavelength 0.71073
_diffrn_reflns_av_R_equivalents 0.0376
_diffrn_reflns_av_unetI/netI 0.0183
_diffrn_reflns_limit_h_max 17
_diffrn_reflns_limit_h_min -17
_diffrn_reflns_limit_k_max 23
_diffrn_reflns_limit_k_min -23
_diffrn_reflns_limit_l_max 14
_diffrn_reflns_limit_l_min -15
_diffrn_reflns_number 40281
_diffrn_reflns_theta_full 25.30
_diffrn_reflns_theta_max 25.30
_diffrn_reflns_theta_min 1.71
_exptl_absorpt_coefficient_mu 1.701
_exptl_absorpt_correction_T_max 0.8760
_exptl_absorpt_correction_T_min 0.7273
_exptl_absorpt_correction_type empirical
_exptl_absorpt_process_details SADABS
_exptl_crystal_colour Blue
_exptl_crystal_density_diffrn 1.567
_exptl_crystal_density_method 'not measured'
_exptl_crystal_description Rhombic
_exptl_crystal_F_000 1792
_exptl_crystal_size_max 0.20
_exptl_crystal_size_mid 0.12
_exptl_crystal_size_min 0.08
_refine_diff_density_max 0.356
_refine_diff_density_min -0.234
_refine_diff_density_rms 0.047
_refine_ls_extinction_method none
_refine_ls_goodness_of_fit_ref 1.066
_refine_ls_hydrogen_treatment mixed
_refine_ls_matrix_type full
_refine_ls_number_parameters 257
_refine_ls_number_reflns 3382
_refine_ls_number_restraints 0
_refine_ls_restrained_S_all 1.066
_refine_ls_R_factor_all 0.0375
_refine_ls_R_factor_gt 0.0268
_refine_ls_shift/su_max 0.000
_refine_ls_shift/su_mean 0.000
_refine_ls_structure_factor_coef Fsqd
_refine_ls_weighting_details 'calc w=1/[\s^2^(Fo^2^)+(0.0309P)^2^+1.8619P] where P=(Fo^2^+2Fc^2^)/3'
_refine_ls_weighting_scheme calc
_refine_ls_wR_factor_gt 0.0641
_refine_ls_wR_factor_ref 0.0696
_reflns_number_gt 2757
_reflns_number_total 3382
_reflns_threshold_expression >2sigma(I)
_cod_data_source_file c4dt02823f2.cif
_cod_data_source_block 3
_cod_depositor_comments
;
The following automatic conversions were performed:

'_exptl_absorpt_correction_type' value 'EMPIRICAL' changed to
'empirical' according to
/usr/data/users/saulius/crontab/automatic-downloads/rss-feeds/RSC/lib/dictionaries/cif_core.dic
dictionary named 'cif_core.dic' version 2.4.2 from 2011-04-26.

Automatic conversion script
Id: cif_fix_values 2827 2014-09-09 07:05:25Z andrius 

 Adding full bibliography for 7033027--7033029.cif.
;
_cod_original_sg_symbol_H-M Pbcn
_cod_database_code 7033029

loop_
_symmetry_equiv_pos_as_xyz
'x, y, z'
'-x+1/2, -y+1/2, z+1/2'
'x+1/2, -y+1/2, -z'
'-x, y, -z+1/2'
'-x, -y, -z'
'x-1/2, y-1/2, -z-1/2'
'-x-1/2, y-1/2, z'
'x, -y, z-1/2'

loop_
_atom_site_label
_atom_site_type_symbol
_atom_site_fract_x
_atom_site_fract_y
_atom_site_fract_z
_atom_site_U_iso_or_equiv
_atom_site_adp_type
_atom_site_occupancy
_atom_site_symmetry_multiplicity
_atom_site_calc_flag
_atom_site_refinement_flags
Zn2 Zn 0.0000 0.225280(17) 0.7500 0.03599(11) Uani 1 2 d S
Ni1 Ni -0.086819(18) 0.224238(14) 0.96726(2) 0.03709(10) Uani 1 1 d .
O11 O 0.00215(10) 0.17060(8) 0.87890(12) 0.0408(4) Uani 1 1 d .
O31 O -0.09463(10) 0.27461(7) 0.82414(12) 0.0398(4) Uani 1 1 d .
N19 N -0.07174(13) 0.15960(10) 1.09047(15) 0.0447(5) Uani 1 1 d .
N23 N -0.16881(14) 0.29253(11) 1.03622(16) 0.0506(5) Uani 1 1 d .
N3 N -0.35971(14) 0.13996(11) 0.9170(2) 0.0620(6) Uani 1 1 d .
C13 C 0.10768(14) 0.08703(12) 0.8309(2) 0.0448(6) Uani 1 1 d .
H13 H 0.1107 0.1045 0.7621 0.054 Uiso 1 1 calc R
C12 C 0.05133(13) 0.11749(11) 0.90625(18) 0.0365(5) Uani 1 1 d .
C17 C 0.04702(14) 0.08997(11) 1.01011(19) 0.0408(5) Uani 1 1 d .
N1 N -0.20003(13) 0.16622(11) 0.91732(16) 0.0489(5) Uani 1 1 d .
C2 C -0.27546(16) 0.15677(11) 0.91888(18) 0.0401(5) Uani 1 1 d .
C25 C -0.14738(16) 0.37888(12) 0.8982(2) 0.0497(6) Uani 1 1 d .
C14 C 0.15854(16) 0.03174(13) 0.8573(2) 0.0544(7) Uani 1 1 d .
H14 H 0.1950 0.0119 0.8059 0.065 Uiso 1 1 calc R
C16 C 0.10102(16) 0.03388(13) 1.0337(2) 0.0517(6) Uani 1 1 d .
H16 H 0.0992 0.0157 1.1020 0.062 Uiso 1 1 calc R
C18 C -0.01595(16) 0.11135(13) 1.09274(19) 0.0454(6) Uani 1 1 d .
C29 C -0.10151(15) 0.37129(12) 0.7146(2) 0.0473(6) Uani 1 1 d .
H29 H -0.0854 0.3452 0.6561 0.057 Uiso 1 1 calc R
C28 C -0.11209(17) 0.43969(14) 0.7014(2) 0.0597(7) Uani 1 1 d .
H28 H -0.1022 0.4593 0.6351 0.072 Uiso 1 1 calc R
C15 C 0.15621(16) 0.00521(13) 0.9593(2) 0.0570(7) Uani 1 1 d .
H15 H 0.1917 -0.0316 0.9771 0.068 Uiso 1 1 calc R
C30 C -0.11420(14) 0.34002(11) 0.81271(19) 0.0409(5) Uani 1 1 d .
C26 C -0.15602(19) 0.44878(14) 0.8818(3) 0.0638(8) Uani 1 1 d .
H26 H -0.1753 0.4754 0.9384 0.077 Uiso 1 1 calc R
C20 C -0.13562(18) 0.16421(15) 1.1796(2) 0.0598(7) Uani 1 1 d .
H20A H -0.1115 0.1398 1.2402 0.072 Uiso 1 1 calc R
H20B H -0.1911 0.1424 1.1590 0.072 Uiso 1 1 calc R
C21 C -0.1557(2) 0.23486(15) 1.2131(2) 0.0682(8) Uani 1 1 d .
H21A H -0.0992 0.2582 1.2232 0.082 Uiso 1 1 calc R
H21B H -0.1853 0.2332 1.2819 0.082 Uiso 1 1 calc R
C27 C -0.13751(19) 0.47924(14) 0.7873(3) 0.0669(8) Uani 1 1 d .
H27 H -0.1418 0.5258 0.7804 0.080 Uiso 1 1 calc R
C22 C -0.2126(2) 0.27640(16) 1.1389(2) 0.0673(8) Uani 1 1 d .
H22A H -0.2677 0.2521 1.1246 0.081 Uiso 1 1 calc R
H22B H -0.2284 0.3182 1.1744 0.081 Uiso 1 1 calc R
C24 C -0.17701(19) 0.35216(15) 1.0007(2) 0.0581(7) Uani 1 1 d .
C4 C -0.42035(15) 0.18257(12) 0.95044(19) 0.0435(6) Uani 1 1 d .
N5 N -0.47817(14) 0.21589(11) 0.97908(18) 0.0532(5) Uani 1 1 d .
H18 H -0.0139(14) 0.0825(12) 1.1519(19) 0.042(6) Uiso 1 1 d .
H24 H -0.2076(18) 0.3841(14) 1.040(2) 0.068(8) Uiso 1 1 d .

loop_
_atom_site_aniso_label
_atom_site_aniso_U_11
_atom_site_aniso_U_22
_atom_site_aniso_U_33
_atom_site_aniso_U_23
_atom_site_aniso_U_13
_atom_site_aniso_U_12
Zn2 0.03425(19) 0.0383(2) 0.0355(2) 0.000 0.00606(15) 0.000
Ni1 0.03004(16) 0.04681(19) 0.03441(17) -0.00194(13) 0.00294(11) 0.00392(12)
O11 0.0398(8) 0.0451(9) 0.0373(8) 0.0052(7) 0.0066(7) 0.0111(7)
O31 0.0384(8) 0.0408(9) 0.0402(8) -0.0007(7) 0.0052(7) 0.0072(7)
N19 0.0402(11) 0.0592(13) 0.0347(11) 0.0010(9) -0.0009(8) -0.0005(10)
N23 0.0457(12) 0.0595(14) 0.0465(12) -0.0077(10) 0.0116(10) 0.0087(10)
N3 0.0371(12) 0.0564(13) 0.0925(18) -0.0230(13) 0.0076(11) -0.0033(10)
C13 0.0351(12) 0.0449(14) 0.0544(15) -0.0006(11) 0.0047(11) 0.0019(10)
C12 0.0278(11) 0.0370(12) 0.0448(13) 0.0014(10) -0.0038(9) -0.0017(9)
C17 0.0317(11) 0.0445(13) 0.0461(13) 0.0022(11) -0.0090(10) -0.0046(10)
N1 0.0366(12) 0.0597(13) 0.0505(12) 0.0002(11) -0.0018(9) 0.0002(9)
C2 0.0436(14) 0.0404(13) 0.0362(12) -0.0007(10) 0.0008(10) 0.0025(11)
C25 0.0402(13) 0.0490(15) 0.0598(16) -0.0052(12) 0.0045(12) 0.0101(11)
C14 0.0387(13) 0.0483(15) 0.0762(19) -0.0082(14) 0.0011(13) 0.0051(11)
C16 0.0454(14) 0.0483(15) 0.0612(17) 0.0092(13) -0.0174(12) -0.0043(11)
C18 0.0423(14) 0.0564(15) 0.0375(14) 0.0083(12) -0.0100(11) -0.0061(12)
C29 0.0440(13) 0.0506(15) 0.0473(15) 0.0020(12) -0.0049(11) 0.0069(11)
C28 0.0539(16) 0.0562(17) 0.0691(19) 0.0155(15) -0.0064(14) 0.0110(13)
C15 0.0412(13) 0.0433(14) 0.086(2) 0.0003(14) -0.0158(14) 0.0049(11)
C30 0.0269(10) 0.0444(14) 0.0514(14) -0.0031(11) -0.0041(10) 0.0048(9)
C26 0.0599(17) 0.0532(17) 0.078(2) -0.0092(15) 0.0079(15) 0.0170(13)
C20 0.0594(16) 0.080(2) 0.0403(14) 0.0084(14) 0.0084(13) 0.0047(14)
C21 0.080(2) 0.080(2) 0.0440(15) -0.0070(14) 0.0216(15) -0.0003(17)
C27 0.0630(18) 0.0466(16) 0.091(2) 0.0058(16) 0.0022(16) 0.0137(13)
C22 0.0666(18) 0.079(2) 0.0557(17) -0.0036(15) 0.0267(15) 0.0158(15)
C24 0.0550(16) 0.0572(17) 0.0620(18) -0.0136(14) 0.0134(14) 0.0152(14)
C4 0.0382(13) 0.0501(14) 0.0423(13) -0.0001(11) -0.0013(11) -0.0061(12)
N5 0.0414(12) 0.0638(14) 0.0545(13) -0.0047(11) 0.0025(10) 0.0050(10)

loop_
_atom_type_symbol
_atom_type_description
_atom_type_scat_dispersion_real
_atom_type_scat_dispersion_imag
_atom_type_scat_source
C C 0.0033 0.0016 'International Tables Vol C Tables 4.2.6.8 and 6.1.1.4'
H H 0.0000 0.0000 'International Tables Vol C Tables 4.2.6.8 and 6.1.1.4'
N N 0.0061 0.0033 'International Tables Vol C Tables 4.2.6.8 and 6.1.1.4'
O O 0.0106 0.0060 'International Tables Vol C Tables 4.2.6.8 and 6.1.1.4'
Ni Ni 0.3393 1.1124 'International Tables Vol C Tables 4.2.6.8 and 6.1.1.4'
Zn Zn 0.2839 1.4301 'International Tables Vol C Tables 4.2.6.8 and 6.1.1.4'

loop_
_geom_angle_atom_site_label_1
_geom_angle_atom_site_label_2
_geom_angle_atom_site_label_3
_geom_angle
_geom_angle_site_symmetry_1
_geom_angle_site_symmetry_3
O11 Zn2 O11 112.25(9) . 4_556
O11 Zn2 O31 131.45(6) . 4_556
O11 Zn2 O31 84.04(6) 4_556 4_556
O11 Zn2 O31 84.04(6) . .
O11 Zn2 O31 131.45(6) 4_556 .
O31 Zn2 O31 119.89(9) 4_556 .
O11 Zn2 Ni1 137.61(4) . 4_556
O11 Zn2 Ni1 41.74(4) 4_556 4_556
O31 Zn2 Ni1 42.54(4) 4_556 4_556
O31 Zn2 Ni1 138.05(5) . 4_556
O11 Zn2 Ni1 41.74(4) . .
O11 Zn2 Ni1 137.61(4) 4_556 .
O31 Zn2 Ni1 138.05(5) 4_556 .
O31 Zn2 Ni1 42.54(4) . .
Ni1 Zn2 Ni1 179.215(16) 4_556 .
N19 Ni1 N23 99.56(8) . .
N19 Ni1 O11 90.65(7) . .
N23 Ni1 O11 168.87(8) . .
N19 Ni1 O31 169.00(7) . .
N23 Ni1 O31 90.75(7) . .
O11 Ni1 O31 79.40(6) . .
N19 Ni1 N5 91.59(8) . 3_557
N23 Ni1 N5 87.27(9) . 3_557
O11 Ni1 N5 88.05(7) . 3_557
O31 Ni1 N5 92.75(7) . 3_557
N19 Ni1 N1 88.30(8) . .
N23 Ni1 N1 90.41(8) . .
O11 Ni1 N1 94.33(7) . .
O31 Ni1 N1 87.79(7) . .
N5 Ni1 N1 177.62(8) 3_557 .
N19 Ni1 Zn2 130.30(6) . .
N23 Ni1 Zn2 129.96(6) . .
O11 Ni1 Zn2 39.64(4) . .
O31 Ni1 Zn2 39.96(4) . .
N5 Ni1 Zn2 87.35(6) 3_557 .
N1 Ni1 Zn2 94.54(6) . .
C12 O11 Zn2 131.68(14) . .
C12 O11 Ni1 129.50(14) . .
Zn2 O11 Ni1 98.62(6) . .
C30 O31 Zn2 126.36(14) . .
C30 O31 Ni1 125.24(14) . .
Zn2 O31 Ni1 97.50(6) . .
C18 N19 C20 117.1(2) . .
C18 N19 Ni1 124.68(17) . .
C20 N19 Ni1 117.96(16) . .
C24 N23 C22 117.6(2) . .
C24 N23 Ni1 122.24(18) . .
C22 N23 Ni1 119.70(17) . .
C2 N3 C4 119.9(2) . .
C14 C13 C12 120.9(2) . .
O11 C12 C13 120.0(2) . .
O11 C12 C17 121.2(2) . .
C13 C12 C17 118.8(2) . .
C16 C17 C12 118.2(2) . .
C16 C17 C18 116.7(2) . .
C12 C17 C18 124.7(2) . .
C2 N1 Ni1 149.6(2) . .
N1 C2 N3 174.2(3) . .
C26 C25 C30 117.4(3) . .
C26 C25 C24 117.3(2) . .
C30 C25 C24 125.3(2) . .
C13 C14 C15 120.8(2) . .
C15 C16 C17 122.1(2) . .
N19 C18 C17 128.7(2) . .
C28 C29 C30 122.0(3) . .
C29 C28 C27 119.8(3) . .
C16 C15 C14 119.1(2) . .
O31 C30 C29 119.9(2) . .
O31 C30 C25 121.7(2) . .
C29 C30 C25 118.4(2) . .
C27 C26 C25 123.1(3) . .
N19 C20 C21 113.7(2) . .
C20 C21 C22 117.0(3) . .
C26 C27 C28 118.8(3) . .
N23 C22 C21 114.0(2) . .
N23 C24 C25 128.1(2) . .
N5 C4 N3 174.7(3) . .
C4 N5 Ni1 178.8(2) . 3_457

loop_
_geom_bond_atom_site_label_1
_geom_bond_atom_site_label_2
_geom_bond_distance
_geom_bond_site_symmetry_2
Zn2 O11 1.9462(15) .
Zn2 O11 1.9462(15) 4_556
Zn2 O31 1.9538(14) 4_556
Zn2 O31 1.9538(14) .
Zn2 Ni1 3.0159(3) 4_556
Zn2 Ni1 3.0159(3) .
Ni1 N19 2.020(2) .
Ni1 N23 2.020(2) .
Ni1 O11 2.0306(14) .
Ni1 O31 2.0565(16) .
Ni1 N5 2.120(2) 3_557
Ni1 N1 2.139(2) .
O11 C12 1.329(2) .
O31 C30 1.338(3) .
N19 C18 1.269(3) .
N19 C20 1.472(3) .
N23 C24 1.270(3) .
N23 C22 1.479(3) .
N3 C2 1.302(3) .
N3 C4 1.308(3) .
C13 C14 1.375(3) .
C13 C12 1.402(3) .
C12 C17 1.413(3) .
C17 C16 1.406(3) .
C17 C18 1.462(3) .
N1 C2 1.142(3) .
C25 C26 1.407(4) .
C25 C30 1.410(3) .
C25 C24 1.459(4) .
C14 C15 1.383(4) .
C16 C15 1.368(4) .
C29 C28 1.376(3) .
C29 C30 1.390(3) .
C28 C27 1.385(4) .
C26 C27 1.358(4) .
C20 C21 1.493(4) .
C21 C22 1.505(4) .
C4 N5 1.145(3) .
N5 Ni1 2.120(2) 3_457
